data_7151379
loop_
_publ_author_name
'Heaney, Frances'
'Fenlon, Julie'
'McArdle, Patrick'
'Cunningham, Desmond'

_publ_section_title
;
 \a-Keto amides as precursors to heterocycles---generation and
 cycloaddition reactions of piperazin-5-one nitrones
;
_journal_issue 7
_journal_name_full 'Organic &amp;  Biomolecular Chemistry'
_journal_page_first 1122
_journal_paper_doi 10.1039/b210943n
_journal_volume 1
_journal_year 2003
_chemical_formula_sum 'C15 H16 N2 O4'
_chemical_formula_weight 288.30
_chemical_name_systematic
;
?
;
_space_group_IT_number 61
_symmetry_cell_setting orthorhombic
_symmetry_space_group_name_Hall '-P 2ac 2ab'
_symmetry_space_group_name_H-M 'P b c a'
_atom_sites_solution_hydrogens geom
_atom_sites_solution_primary direct
_atom_sites_solution_secondary difmap
_audit_creation_method SHELXL-97
_cell_angle_alpha 90.00
_cell_angle_beta 90.00
_cell_angle_gamma 90.00
_cell_formula_units_Z 8
_cell_length_a 8.4604(16)
_cell_length_b 19.740(2)
_cell_length_c 16.800(2)
_cell_measurement_reflns_used 25
_cell_measurement_temperature 298(2)
_cell_measurement_theta_max 18
_cell_measurement_theta_min 12
_cell_volume 2805.7(7)
_computing_cell_refinement 'XDS (W.Kabsch, 2000)'
_computing_data_collection 'Marresearch MarControl software'
_computing_data_reduction 'XDS (W.Kabsch, 2000)'
_computing_molecular_graphics 'ORTEX (P.McArdle, 1995)'
_computing_publication_material 'SHELXL-97/2 (Sheldrick,1997)'
_computing_structure_refinement 'SHELXL-97 (Sheldrick, 1997)'
_computing_structure_solution 'SHELXS-97 (Sheldrick, 1990)'
_diffrn_ambient_temperature 298(2)
_diffrn_measured_fraction_theta_full 0.986
_diffrn_measured_fraction_theta_max 0.986
_diffrn_measurement_device_type 'Marresearch image plate'
_diffrn_measurement_method '180 mm image plate'
_diffrn_radiation_monochromator graphite
_diffrn_radiation_source 'fine-focus sealed tube'
_diffrn_radiation_type MoK\a
_diffrn_radiation_wavelength 0.71069
_diffrn_reflns_av_R_equivalents 0.0365
_diffrn_reflns_av_sigmaI/netI 0.0333
_diffrn_reflns_limit_h_max 8
_diffrn_reflns_limit_h_min -8
_diffrn_reflns_limit_k_max 19
_diffrn_reflns_limit_k_min -19
_diffrn_reflns_limit_l_max 16
_diffrn_reflns_limit_l_min -16
_diffrn_reflns_number 7213
_diffrn_reflns_theta_full 20.88
_diffrn_reflns_theta_max 20.88
_diffrn_reflns_theta_min 2.06
_exptl_absorpt_coefficient_mu 0.100
_exptl_absorpt_correction_type none
_exptl_crystal_colour Colourless
_exptl_crystal_density_diffrn 1.365
_exptl_crystal_density_method 'not measured'
_exptl_crystal_description Parallelepiped
_exptl_crystal_F_000 1216
_exptl_crystal_size_max 0.44
_exptl_crystal_size_mid 0.31
_exptl_crystal_size_min 0.27
_refine_diff_density_max 0.227
_refine_diff_density_min -0.244
_refine_diff_density_rms 0.076
_refine_ls_extinction_method none
_refine_ls_goodness_of_fit_ref 1.026
_refine_ls_hydrogen_treatment constr
_refine_ls_matrix_type full
_refine_ls_number_parameters 196
_refine_ls_number_reflns 1459
_refine_ls_number_restraints 0
_refine_ls_restrained_S_all 1.026
_refine_ls_R_factor_all 0.0488
_refine_ls_R_factor_gt 0.0435
_refine_ls_shift/su_max 0.000
_refine_ls_shift/su_mean 0.000
_refine_ls_structure_factor_coef Fsqd
_refine_ls_weighting_details 'calc w=1/[\s^2^(Fo^2^)+(0.0712P)^2^+1.3161P] where P=(Fo^2^+2Fc^2^)/3'
_refine_ls_weighting_scheme calc
_refine_ls_wR_factor_gt 0.1055
_refine_ls_wR_factor_ref 0.1105
_reflns_number_gt 1311
_reflns_number_total 1459
_reflns_threshold_expression >2sigma(I)
_cod_data_source_file b210943n.txt
_cod_data_source_block 21b
_cod_depositor_comments
;
The following automatic conversions were performed:
'_symmetry_cell_setting' value 'Orthorhombic' changed to 'orthorhombic'
according to '/home/saulius/struct/CIF-dictionaries/cif_core.dic'
dictionary named 'cif_core.dic' version 2.4.1 from
2010-06-29.

'_exptl_absorpt_correction_type' value 'None' changed to
'none' according to '/home/saulius/struct/CIF-dictionaries/cif_core.dic'
dictionary named 'cif_core.dic' version 2.4.1 from 2010-06-29.

Automatic conversion script
Id: cif_fix_enum 1527 2010-12-29 10:47:43Z saulius 
;
_cod_original_sg_symbol_H-M Pbca
_cod_database_code 7151379

loop_
_symmetry_equiv_pos_as_xyz
'x, y, z'
'-x+1/2, -y, z+1/2'
'-x, y+1/2, -z+1/2'
'x+1/2, -y+1/2, -z'
'-x, -y, -z'
'x-1/2, y, -z-1/2'
'x, -y-1/2, z-1/2'
'-x-1/2, y-1/2, z'

loop_
_atom_site_label
_atom_site_type_symbol
_atom_site_fract_x
_atom_site_fract_y
_atom_site_fract_z
_atom_site_U_iso_or_equiv
_atom_site_adp_type
_atom_site_occupancy
_atom_site_symmetry_multiplicity
_atom_site_calc_flag
_atom_site_refinement_flags
_atom_site_disorder_assembly
_atom_site_disorder_group
O1 O 0.27138(19) 0.26017(8) 0.45797(9) 0.0322(5) Uani 1 1 d . . .
O19 O 0.0751(2) 0.04493(8) 0.41407(10) 0.0371(5) Uani 1 1 d . . .
O17 O 0.2253(2) 0.36586(8) 0.36861(10) 0.0459(6) Uani 1 1 d . . .
O16 O 0.0427(3) 0.31443(9) 0.29371(12) 0.0495(6) Uani 1 1 d . . .
N5 N 0.0888(3) 0.08132(11) 0.54083(12) 0.0344(6) Uani 1 1 d . . .
C3A C 0.2284(3) 0.14463(11) 0.43603(13) 0.0250(6) Uani 1 1 d . . .
N8 N 0.2710(2) 0.19421(9) 0.49977(11) 0.0257(6) Uani 1 1 d . . .
C2 C 0.1802(3) 0.25145(12) 0.39105(14) 0.0278(6) Uani 1 1 d . . .
C3 C 0.1458(3) 0.18798(12) 0.37522(14) 0.0280(6) Uani 1 1 d . . .
H3 H 0.0819 0.1726 0.3339 0.036 Uiso 1 1 calc R . .
C4 C 0.1217(3) 0.08590(12) 0.46422(15) 0.0269(6) Uani 1 1 d . . .
C6 C 0.1352(3) 0.13170(12) 0.59927(15) 0.0356(7) Uani 1 1 d . . .
H6A H 0.2362 0.1192 0.6222 0.046 Uiso 1 1 calc R . .
H6B H 0.0576 0.1330 0.6418 0.046 Uiso 1 1 calc R . .
C7 C 0.1479(3) 0.20071(12) 0.56159(14) 0.0293(6) Uani 1 1 d . . .
H7 H 0.0469 0.2131 0.5370 0.038 Uiso 1 1 calc R . .
C9 C 0.3817(3) 0.11215(11) 0.40491(14) 0.0252(6) Uani 1 1 d . . .
C10 C 0.4949(3) 0.09106(12) 0.45830(15) 0.0365(7) Uani 1 1 d . . .
H10 H 0.4780 0.0974 0.5125 0.047 Uiso 1 1 calc R . .
C11 C 0.6333(3) 0.06057(13) 0.43295(17) 0.0437(8) Uani 1 1 d . . .
H11 H 0.7089 0.0471 0.4699 0.057 Uiso 1 1 calc R . .
C12 C 0.6589(3) 0.05029(13) 0.35317(17) 0.0423(8) Uani 1 1 d . . .
H12 H 0.7519 0.0300 0.3358 0.055 Uiso 1 1 calc R . .
C13 C 0.5463(3) 0.07018(12) 0.29921(16) 0.0390(7) Uani 1 1 d . . .
H13 H 0.5624 0.0625 0.2452 0.051 Uiso 1 1 calc R . .
C14 C 0.4083(3) 0.10166(12) 0.32461(15) 0.0323(7) Uani 1 1 d . . .
H14 H 0.3336 0.1157 0.2875 0.042 Uiso 1 1 calc R . .
C15 C 0.1402(3) 0.31298(12) 0.34552(16) 0.0332(7) Uani 1 1 d . . .
C18 C 0.1952(5) 0.42850(13) 0.3268(2) 0.0696(11) Uani 1 1 d . . .
H18A H 0.2381 0.4257 0.2740 0.090 Uiso 1 1 calc R . .
H18B H 0.2442 0.4653 0.3548 0.090 Uiso 1 1 calc R . .
H18C H 0.0833 0.4361 0.3238 0.090 Uiso 1 1 calc R . .
C20 C 0.1950(3) 0.25383(13) 0.62213(15) 0.0419(7) Uani 1 1 d . . .
H20A H 0.2911 0.2403 0.6480 0.054 Uiso 1 1 calc R . .
H20B H 0.1127 0.2585 0.6611 0.054 Uiso 1 1 calc R . .
H20C H 0.2110 0.2964 0.5957 0.054 Uiso 1 1 calc R . .
H5 H 0.033(4) 0.0457(14) 0.5552(16) 0.045(8) Uiso 1 1 d . . .

loop_
_atom_site_aniso_label
_atom_site_aniso_U_11
_atom_site_aniso_U_22
_atom_site_aniso_U_33
_atom_site_aniso_U_23
_atom_site_aniso_U_13
_atom_site_aniso_U_12
O1 0.0343(10) 0.0233(10) 0.0391(11) 0.0035(8) -0.0043(9) -0.0067(7)
O19 0.0426(11) 0.0297(10) 0.0391(11) -0.0042(9) 0.0037(9) -0.0115(8)
O17 0.0649(14) 0.0222(11) 0.0505(12) 0.0072(8) -0.0125(10) -0.0058(10)
O16 0.0576(13) 0.0404(11) 0.0505(12) 0.0128(9) -0.0173(12) -0.0049(10)
N5 0.0407(14) 0.0287(13) 0.0339(14) 0.0004(11) 0.0069(11) -0.0113(11)
C3A 0.0234(14) 0.0224(14) 0.0293(13) 0.0014(11) -0.0003(11) -0.0005(10)
N8 0.0265(12) 0.0193(11) 0.0313(12) 0.0017(9) 0.0015(9) -0.0004(8)
C2 0.0243(13) 0.0265(16) 0.0325(14) 0.0046(12) -0.0010(12) 0.0007(11)
C3 0.0274(15) 0.0259(16) 0.0308(14) 0.0009(11) -0.0018(11) -0.0014(11)
C4 0.0237(14) 0.0217(13) 0.0353(17) -0.0009(13) 0.0009(12) 0.0023(11)
C6 0.0385(16) 0.0362(16) 0.0321(14) -0.0003(12) 0.0066(12) -0.0027(12)
C7 0.0258(15) 0.0304(14) 0.0318(14) -0.0038(12) 0.0015(12) 0.0023(11)
C9 0.0270(14) 0.0187(13) 0.0298(14) 0.0032(11) 0.0046(12) -0.0024(11)
C10 0.0372(17) 0.0372(15) 0.0352(15) 0.0039(12) 0.0079(14) 0.0106(13)
C11 0.0381(18) 0.0441(17) 0.0488(19) 0.0087(14) 0.0021(15) 0.0172(14)
C12 0.0352(16) 0.0337(16) 0.058(2) 0.0010(14) 0.0159(16) 0.0102(13)
C13 0.0429(18) 0.0331(14) 0.0410(16) -0.0036(13) 0.0164(15) -0.0045(14)
C14 0.0316(16) 0.0301(13) 0.0350(16) 0.0002(11) 0.0011(12) -0.0058(12)
C15 0.0375(17) 0.0275(16) 0.0347(16) 0.0000(12) 0.0057(15) -0.0004(13)
C18 0.109(3) 0.0261(16) 0.074(2) 0.0154(16) -0.025(2) -0.0098(18)
C20 0.0493(18) 0.0369(16) 0.0396(16) -0.0070(13) 0.0011(14) 0.0055(13)

loop_
_atom_type_symbol
_atom_type_description
_atom_type_scat_dispersion_real
_atom_type_scat_dispersion_imag
_atom_type_scat_source
C C 0.0033 0.0016 'International Tables Vol C Tables 4.2.6.8 and 6.1.1.4'
H H 0.0000 0.0000 'International Tables Vol C Tables 4.2.6.8 and 6.1.1.4'
N N 0.0061 0.0033 'International Tables Vol C Tables 4.2.6.8 and 6.1.1.4'
O O 0.0106 0.0060 'International Tables Vol C Tables 4.2.6.8 and 6.1.1.4'

loop_
_geom_angle_atom_site_label_1
_geom_angle_atom_site_label_2
_geom_angle_atom_site_label_3
_geom_angle
_geom_angle_site_symmetry_1
_geom_angle_site_symmetry_3
_geom_angle_publ_flag
C2 O1 N8 106.09(16) . . ?
C15 O17 C18 115.8(2) . . ?
C4 N5 C6 123.8(2) . . ?
N8 C3A C3 103.06(17) . . ?
N8 C3A C9 108.27(18) . . ?
C3 C3A C9 113.45(19) . . ?
N8 C3A C4 114.38(18) . . ?
C3 C3A C4 111.31(19) . . ?
C9 C3A C4 106.51(18) . . ?
C7 N8 O1 105.01(16) . . ?
C7 N8 C3A 113.01(18) . . ?
O1 N8 C3A 103.69(15) . . ?
C3 C2 O1 114.2(2) . . ?
C3 C2 C15 129.0(2) . . ?
O1 C2 C15 116.8(2) . . ?
C2 C3 C3A 107.6(2) . . ?
O19 C4 N5 123.6(2) . . ?
O19 C4 C3A 118.0(2) . . ?
N5 C4 C3A 118.3(2) . . ?
N5 C6 C7 110.8(2) . . ?
N8 C7 C6 105.53(19) . . ?
N8 C7 C20 110.3(2) . . ?
C6 C7 C20 111.3(2) . . ?
C10 C9 C14 118.5(2) . . ?
C10 C9 C3A 119.4(2) . . ?
C14 C9 C3A 122.1(2) . . ?
C9 C10 C11 121.3(2) . . ?
C12 C11 C10 119.9(3) . . ?
C13 C12 C11 119.6(2) . . ?
C12 C13 C14 120.6(2) . . ?
C9 C14 C13 120.2(2) . . ?
O16 C15 O17 124.5(2) . . ?
O16 C15 C2 123.6(2) . . ?
O17 C15 C2 111.8(2) . . ?

loop_
_geom_bond_atom_site_label_1
_geom_bond_atom_site_label_2
_geom_bond_distance
_geom_bond_site_symmetry_2
_geom_bond_publ_flag
O1 C2 1.374(3) . ?
O1 N8 1.479(2) . ?
O19 C4 1.233(3) . ?
O17 C15 1.326(3) . ?
O17 C18 1.445(3) . ?
O16 C15 1.199(3) . ?
N5 C4 1.320(3) . ?
N5 C6 1.451(3) . ?
C3A N8 1.495(3) . ?
C3A C3 1.505(3) . ?
C3A C9 1.538(3) . ?
C3A C4 1.544(3) . ?
N8 C7 1.476(3) . ?
C2 C3 1.314(3) . ?
C2 C15 1.475(4) . ?
C6 C7 1.506(4) . ?
C7 C20 1.514(3) . ?
C9 C10 1.377(3) . ?
C9 C14 1.383(4) . ?
C10 C11 1.384(4) . ?
C11 C12 1.373(4) . ?
C12 C13 1.372(4) . ?
C13 C14 1.390(4) . ?

loop_
_cod_related_entry_id
_cod_related_entry_database
_cod_related_entry_code
1 ChemSpider 9110326
